data_7101698
loop_
_publ_author_name
'Benanti, Travis L'
'Saejueng, Pranorm'
'Venkataraman, D'

_publ_section_title
;
 Segregated assemblies in bridged electron-rich and electron-poor
 pi-conjugated moieties.
;
_journal_issue 7
_journal_name_full 'Chemical communications (Cambridge, England)'
_journal_page_first 692
_journal_page_last 694
_journal_paper_doi 10.1039/b610565c
_journal_year 2007
_chemical_compound_source 'synthesis as described'
_chemical_formula_sum 'C38 H32 F13 N O5'
_chemical_formula_weight 829.65
_chemical_name_systematic
;
?
;
_space_group_IT_number 2
_symmetry_cell_setting triclinic
_symmetry_Int_Tables_number 2
_symmetry_space_group_name_Hall '-P 1'
_symmetry_space_group_name_H-M 'P -1'
_atom_sites_solution_hydrogens geom
_atom_sites_solution_primary direct
_atom_sites_solution_secondary difmap
_audit_conform_dict_location ftp://ftp.iucr.org/pub/cif_core.dic
_audit_conform_dict_name cif_core.dic
_audit_conform_dict_version 2.3
_audit_creation_date 2006-10-16T14:45:26-00:00
_audit_creation_method 'WinGX routine CIF_UPDATE'
_cell_angle_alpha 88.7490(10)
_cell_angle_beta 90.2360(10)
_cell_angle_gamma 87.669(2)
_cell_formula_units_Z 4
_cell_length_a 7.9502(3)
_cell_length_b 9.5259(4)
_cell_length_c 49.289(2)
_cell_measurement_reflns_used 4747
_cell_measurement_temperature 293
_cell_measurement_theta_max 19.98
_cell_measurement_theta_min 2.91
_cell_measurement_wavelength 0.71073
_cell_volume 3728.8(3)
_computing_cell_refinement 'HKL Scalepack (Otwinowski & Minor 1997)'
_computing_data_collection 'Collect (Bruker AXS BV, 1997-2004)'
_computing_data_reduction 'HKL Denzo and Scalepack (Otwinowski & Minor 1997)'
_computing_molecular_graphics 'Ortep-3 for Windows (Farrugia, 1997)'
_computing_publication_material 'WinGX publication routines (Farrugia, 1999)'
_computing_structure_refinement 'SHELXL-97 (Sheldrick, 1997)'
_computing_structure_solution 'SHELXS-97 (Sheldrick, 1997)'
_diffrn_ambient_temperature 293
_diffrn_detector 'CCD plate'
_diffrn_detector_area_resol_mean 9
_diffrn_measured_fraction_theta_full 0.877
_diffrn_measured_fraction_theta_max 0.877
_diffrn_measurement_device '95mm CCD camera on \k-goniostat'
_diffrn_measurement_device_type KappaCCD
_diffrn_measurement_method 'CCD rotation images, thick slices'
_diffrn_orient_matrix_type 'by Bruker AXS Collect from scalepack cell'
_diffrn_orient_matrix_UB_11 0.233216E-1
_diffrn_orient_matrix_UB_12 -0.102896
_diffrn_orient_matrix_UB_13 -0.24304E-2
_diffrn_orient_matrix_UB_21 -0.06872
_diffrn_orient_matrix_UB_22 0.42603E-2
_diffrn_orient_matrix_UB_23 -0.170585E-1
_diffrn_orient_matrix_UB_31 0.102867
_diffrn_orient_matrix_UB_32 0.209299E-1
_diffrn_orient_matrix_UB_33 -0.107202E-1
_diffrn_radiation_monochromator graphite
_diffrn_radiation_probe x-ray
_diffrn_radiation_type MoK\a
_diffrn_radiation_wavelength 0.71073
_diffrn_reflns_av_R_equivalents 0
_diffrn_reflns_av_unetI/netI 0.0451
_diffrn_reflns_limit_h_max 7
_diffrn_reflns_limit_h_min 0
_diffrn_reflns_limit_k_max 9
_diffrn_reflns_limit_k_min -9
_diffrn_reflns_limit_l_max 47
_diffrn_reflns_limit_l_min -46
_diffrn_reflns_number 6097
_diffrn_reflns_theta_full 19.98
_diffrn_reflns_theta_max 19.98
_diffrn_reflns_theta_min 3.29
_diffrn_source 'Enraf Nonius FR590'
_exptl_absorpt_coefficient_mu 0.14
_exptl_absorpt_correction_type none
_exptl_crystal_colour yellow
_exptl_crystal_density_diffrn 1.478
_exptl_crystal_density_method 'not measured'
_exptl_crystal_description needle
_exptl_crystal_F_000 1696
_exptl_crystal_size_max 0.6
_exptl_crystal_size_mid 0.25
_exptl_crystal_size_min 0.25
_refine_diff_density_max 0.629
_refine_diff_density_min -0.357
_refine_diff_density_rms 0.069
_refine_ls_extinction_method none
_refine_ls_goodness_of_fit_ref 1.439
_refine_ls_hydrogen_treatment noref
_refine_ls_matrix_type full
_refine_ls_number_parameters 1024
_refine_ls_number_reflns 6097
_refine_ls_number_restraints 325
_refine_ls_restrained_S_all 1.469
_refine_ls_R_factor_all 0.1479
_refine_ls_R_factor_gt 0.1089
_refine_ls_shift/su_max 0.001
_refine_ls_shift/su_mean 0
_refine_ls_structure_factor_coef Fsqd
_refine_ls_weighting_details 'calc w=1/[\s^2^(Fo^2^)+(0.2000P)^2^+0.0000P] where P=(Fo^2^+2Fc^2^)/3'
_refine_ls_weighting_scheme calc
_refine_ls_wR_factor_gt 0.312
_refine_ls_wR_factor_ref 0.3541
_reflns_number_gt 4134
_reflns_number_total 6097
_reflns_threshold_expression >2sigma(I)
_cod_data_source_file b610565c.txt
_cod_data_source_block struct_615874
_cod_original_formula_sum 'C38 H32 F13 N1 O5'
_cod_database_code 7101698

loop_
_symmetry_equiv_pos_as_xyz
'x, y, z'
'-x, -y, -z'

loop_
_atom_site_label
_atom_site_type_symbol
_atom_site_fract_x
_atom_site_fract_y
_atom_site_fract_z
_atom_site_U_iso_or_equiv
_atom_site_adp_type
_atom_site_occupancy
_atom_site_symmetry_multiplicity
_atom_site_calc_flag
_atom_site_refinement_flags
N1 N -0.0809(10) 0.1128(7) 0.23329(18) 0.078(2) Uani 1 1 d .
O1 O 0.4959(6) 1.0683(6) 0.40887(12) 0.0771(16) Uani 1 1 d .
O2 O 0.4161(7) 0.4532(7) 0.30939(12) 0.0812(17) Uani 1 1 d .
O3 O 0.2028(7) 0.2658(6) 0.28125(12) 0.0897(19) Uani 1 1 d .
O4 O -0.2809(8) 0.1248(8) 0.26625(17) 0.113(2) Uani 1 1 d .
O5 O 0.1190(9) 0.0975(7) 0.20081(14) 0.107(2) Uani 1 1 d .
C1 C 0.3944(9) 0.5762(9) 0.3520(2) 0.069(2) Uani 1 1 d .
H1 H 0.3439 0.502 0.3609 0.083 Uiso 1 1 calc R
C2 C 0.4398(10) 0.5639(11) 0.3258(2) 0.076(3) Uani 1 1 d .
C3 C 0.5207(10) 0.6780(11) 0.31244(19) 0.079(3) Uani 1 1 d .
H3 H 0.5532 0.6697 0.2944 0.095 Uiso 1 1 calc R
C4 C 0.5498(10) 0.7949(11) 0.3254(2) 0.080(3) Uani 1 1 d .
H4 H 0.603 0.8664 0.3161 0.096 Uiso 1 1 calc R
C5 C 0.5322(9) 0.9371(10) 0.3669(2) 0.070(2) Uani 1 1 d .
H5 H 0.5879 1.0098 0.3584 0.085 Uiso 1 1 calc R
C6 C 0.4798(10) 0.9511(9) 0.3930(2) 0.068(2) Uani 1 1 d .
C7 C 0.3948(10) 0.8430(11) 0.40610(19) 0.078(2) Uani 1 1 d .
H7 H 0.355 0.8553 0.4236 0.094 Uiso 1 1 calc R
C8 C 0.3705(10) 0.7223(10) 0.3935(2) 0.077(3) Uani 1 1 d .
H8 H 0.3184 0.6498 0.4027 0.093 Uiso 1 1 calc R
C9 C 0.4236(9) 0.7039(10) 0.3663(2) 0.071(2) Uani 1 1 d .
C10 C 0.5038(9) 0.8163(10) 0.3527(2) 0.068(2) Uani 1 1 d .
C11 C 0.5766(10) 1.1882(9) 0.3972(2) 0.085(3) Uani 1 1 d .
H11A H 0.5143 1.2238 0.3814 0.102 Uiso 1 1 calc R
H11B H 0.6902 1.1617 0.3917 0.102 Uiso 1 1 calc R
C12 C 0.5804(12) 1.2964(9) 0.4179(2) 0.089(3) Uani 1 1 d .
H12A H 0.4658 1.3175 0.4237 0.107 Uiso 1 1 calc R
H12B H 0.6219 1.3814 0.4096 0.107 Uiso 1 1 calc R
C13 C 0.6868(11) 1.2599(9) 0.4430(2) 0.089(3) Uani 1 1 d .
H13A H 0.6483 1.1728 0.4509 0.107 Uiso 1 1 calc R
H13B H 0.8022 1.2427 0.4372 0.107 Uiso 1 1 calc R
C14 C 0.6856(12) 1.3647(10) 0.4640(2) 0.106(3) Uani 1 1 d .
H14A H 0.5695 1.3875 0.4687 0.127 Uiso 1 1 calc R
H14B H 0.7325 1.4495 0.4565 0.127 Uiso 1 1 calc R
C15 C 0.7815(15) 1.3232(12) 0.4900(3) 0.146(5) Uani 1 1 d .
H15A H 0.752 1.2282 0.4949 0.175 Uiso 1 1 calc R
H15B H 0.9005 1.3194 0.4856 0.175 Uiso 1 1 calc R
C16 C 0.7604(18) 1.4081(14) 0.5141(3) 0.174(6) Uani 1 1 d .
H16A H 0.8328 1.3704 0.5283 0.26 Uiso 1 1 calc R
H16B H 0.6454 1.4068 0.5199 0.26 Uiso 1 1 calc R
H16C H 0.7889 1.5031 0.5099 0.26 Uiso 1 1 calc R
C17 C 0.3433(11) 0.3362(11) 0.32104(19) 0.089(3) Uani 1 1 d .
H17A H 0.2319 0.3627 0.3276 0.107 Uiso 1 1 calc R
H17B H 0.4109 0.3019 0.3364 0.107 Uiso 1 1 calc R
C18 C 0.3307(10) 0.2228(9) 0.30096(18) 0.082(3) Uani 1 1 d .
H18A H 0.438 0.2069 0.292 0.099 Uiso 1 1 calc R
H18B H 0.3009 0.136 0.31 0.099 Uiso 1 1 calc R
C19 C 0.1457(10) 0.1557(9) 0.26659(18) 0.084(3) Uani 1 1 d .
H19A H 0.0997 0.0852 0.2786 0.101 Uiso 1 1 calc R
H19B H 0.2369 0.1121 0.2564 0.101 Uiso 1 1 calc R
C20 C 0.0120(11) 0.2164(9) 0.24781(18) 0.086(3) Uani 1 1 d .
H20A H -0.0671 0.2734 0.2582 0.103 Uiso 1 1 calc R
H20B H 0.0639 0.278 0.2347 0.103 Uiso 1 1 calc R
C21 C -0.3315(11) -0.0281(9) 0.2298(2) 0.071(2) Uani 1 1 d .
C22 C -0.4813(13) -0.0708(10) 0.2415(2) 0.093(3) Uani 1 1 d .
H22 H -0.5148 -0.0412 0.2586 0.111 Uiso 1 1 calc R
C23 C -0.5777(13) -0.1595(11) 0.2264(3) 0.108(3) Uani 1 1 d .
H23 H -0.6802 -0.186 0.2335 0.13 Uiso 1 1 calc R
C24 C -0.5309(12) -0.2094(10) 0.2021(3) 0.090(3) Uani 1 1 d .
H24 H -0.601 -0.2689 0.193 0.108 Uiso 1 1 calc R
C25 C -0.3138(13) -0.2216(8) 0.1651(2) 0.078(3) Uani 1 1 d .
C26 C -0.1592(12) -0.1872(10) 0.15618(19) 0.082(3) Uani 1 1 d .
H26 H -0.1181 -0.2236 0.14 0.098 Uiso 1 1 calc R
C27 C -0.0598(12) -0.0963(10) 0.1713(3) 0.097(3) Uani 1 1 d .
H27 H 0.0467 -0.0746 0.1652 0.116 Uiso 1 1 calc R
C28 C -0.1205(12) -0.0397(9) 0.1951(2) 0.073(3) Uani 1 1 d .
C29 C -0.2777(10) -0.0777(8) 0.2050(2) 0.062(2) Uani 1 1 d .
C30 C -0.3790(11) -0.1733(9) 0.1903(2) 0.072(2) Uani 1 1 d .
C31 C -0.0147(13) 0.0609(9) 0.2093(2) 0.079(3) Uani 1 1 d .
C32 C -0.2361(13) 0.0736(10) 0.2450(2) 0.080(3) Uani 1 1 d .
C33 C -0.4173(13) -0.3086(11) 0.1459(2) 0.089(3) Uani 1 1 d DU
C34 C -0.5386(12) -0.2210(11) 0.1275(2) 0.093(3) Uani 1 1 d DU
C35 C -0.6530(14) -0.2911(15) 0.1086(2) 0.134(4) Uani 1 1 d DU
C36 C -0.7465(19) -0.2146(18) 0.0861(3) 0.218(9) Uani 1 1 d DU
C37 C -0.892(2) -0.285(2) 0.0726(4) 0.330(13) Uani 1 1 d DU
C38 C -0.935(2) -0.2401(19) 0.0444(4) 0.392(16) Uani 1 1 d DU
F1 F -0.5112(7) -0.4030(5) 0.15983(12) 0.1135(19) Uani 1 1 d U
F2 F -0.3139(7) -0.3856(6) 0.13056(13) 0.117(2) Uani 1 1 d U
F3 F -0.6273(9) -0.1299(8) 0.14146(15) 0.162(3) Uani 1 1 d DU
F4 F -0.4419(8) -0.1430(7) 0.11153(16) 0.155(3) Uani 1 1 d DU
F5 F -0.5862(16) -0.4037(12) 0.0999(3) 0.302(9) Uani 1 1 d DU
F6 F -0.7760(16) -0.3385(14) 0.1257(2) 0.275(7) Uani 1 1 d DU
F7 F -0.7846(16) -0.0921(13) 0.0927(3) 0.269(6) Uani 1 1 d DU
F8 F -0.636(2) -0.206(2) 0.0650(4) 0.408(13) Uani 1 1 d DU
F9 F -0.857(2) -0.4256(19) 0.0706(4) 0.393(11) Uani 1 1 d DU
F10 F -1.029(4) -0.251(3) 0.0881(7) 0.61(2) Uani 1 1 d DU
F11 F -0.973(2) -0.1029(18) 0.0469(4) 0.361(9) Uiso 1 1 d D
F12 F -1.076(3) -0.3123(18) 0.0422(5) 0.398(10) Uiso 1 1 d D
F13 F -0.831(4) -0.265(3) 0.0235(9) 0.79(3) Uiso 1 1 d D
C39 C 0.0402(9) 1.1129(9) 0.36059(19) 0.073(2) Uani 1 1 d .
H39 H 0.1111 1.0407 0.3675 0.087 Uiso 1 1 calc R
C40 C -0.0496(10) 1.0938(10) 0.33729(19) 0.074(2) Uani 1 1 d .
C41 C -0.1541(10) 1.2047(11) 0.32691(18) 0.077(2) Uani 1 1 d .
H41 H -0.2161 1.1917 0.3112 0.093 Uiso 1 1 calc R
C42 C -0.1666(10) 1.3290(10) 0.33917(19) 0.078(3) Uani 1 1 d .
H42 H -0.2331 1.4016 0.3313 0.094 Uiso 1 1 calc R
C43 C -0.0950(9) 1.4794(9) 0.37781(19) 0.072(2) Uani 1 1 d .
H43 H -0.1626 1.5531 0.3706 0.086 Uiso 1 1 calc R
C44 C -0.0114(10) 1.4964(10) 0.4018(2) 0.077(2) Uani 1 1 d .
C45 C 0.0948(10) 1.3874(10) 0.41226(19) 0.077(2) Uani 1 1 d .
H45 H 0.1541 1.3992 0.4283 0.093 Uiso 1 1 calc R
C46 C 0.1112(10) 1.2645(11) 0.39896(19) 0.080(3) Uani 1 1 d .
H46 H 0.1807 1.1925 0.4063 0.095 Uiso 1 1 calc R
C47 C 0.0255(9) 1.2417(9) 0.37409(17) 0.065(2) Uani 1 1 d .
C48 C -0.0802(10) 1.3523(10) 0.36395(17) 0.066(2) Uani 1 1 d .
C49 C -0.1291(12) 1.7297(10) 0.4092(2) 0.091(3) Uani 1 1 d .
H49A H -0.2423 1.6991 0.4061 0.11 Uiso 1 1 calc R
H49B H -0.0882 1.7704 0.3924 0.11 Uiso 1 1 calc R
C50 C -0.1301(12) 1.8347(9) 0.4306(2) 0.088(3) Uani 1 1 d .
H50A H -0.1905 1.9192 0.424 0.106 Uiso 1 1 calc R
H50B H -0.0151 1.8588 0.4344 0.106 Uiso 1 1 calc R
C51 C -0.2100(12) 1.7862(10) 0.4569(2) 0.094(3) Uani 1 1 d .
H51A H -0.3285 1.7728 0.4534 0.113 Uiso 1 1 calc R
H51B H -0.1589 1.6955 0.4621 0.113 Uiso 1 1 calc R
C52 C -0.1959(13) 1.8819(10) 0.4800(2) 0.100(3) Uani 1 1 d .
H52A H -0.2389 1.9744 0.4742 0.12 Uiso 1 1 calc R
H52B H -0.0773 1.8896 0.4842 0.12 Uiso 1 1 calc R
C53 C -0.2839(13) 1.8422(11) 0.5056(2) 0.112(3) Uani 1 1 d .
H53A H -0.4034 1.8419 0.5015 0.134 Uiso 1 1 calc R
H53B H -0.248 1.7462 0.5103 0.134 Uiso 1 1 calc R
C54 C -0.2636(15) 1.9264(12) 0.5299(2) 0.127(4) Uani 1 1 d .
H54A H -0.3257 1.8864 0.5446 0.191 Uiso 1 1 calc R
H54B H -0.3052 2.0209 0.5262 0.191 Uiso 1 1 calc R
H54C H -0.1465 1.9269 0.5347 0.191 Uiso 1 1 calc R
C55 C 0.0541(11) 0.8582(9) 0.33179(17) 0.077(2) Uani 1 1 d .
H55A H 0.0313 0.837 0.3507 0.093 Uiso 1 1 calc R
H55B H 0.1713 0.8816 0.3303 0.093 Uiso 1 1 calc R
C56 C 0.0226(11) 0.7322(10) 0.3152(2) 0.088(3) Uani 1 1 d .
H56A H 0.0704 0.6485 0.3243 0.105 Uiso 1 1 calc R
H56B H -0.0977 0.7215 0.3133 0.105 Uiso 1 1 calc R
C57 C 0.0608(17) 0.6305(12) 0.2715(3) 0.142(4) Uani 1 1 d .
H57A H 0.1645 0.5929 0.2637 0.17 Uiso 1 1 calc R
H57B H 0.007 0.5556 0.2814 0.17 Uiso 1 1 calc R
C58 C -0.0511(13) 0.6907(10) 0.2504(2) 0.105(3) Uani 1 1 d .
H58A H 0.0037 0.7675 0.2413 0.126 Uiso 1 1 calc R
H58B H -0.1528 0.7289 0.2587 0.126 Uiso 1 1 calc R
C59 C -0.3062(12) 0.4301(10) 0.2127(2) 0.082(3) Uani 1 1 d .
C60 C -0.4588(14) 0.3641(14) 0.2138(3) 0.117(4) Uani 1 1 d .
H60 H -0.5301 0.3824 0.2283 0.141 Uiso 1 1 calc R
C61 C -0.5095(17) 0.2719(15) 0.1942(4) 0.127(5) Uani 1 1 d .
H61 H -0.6092 0.2252 0.1963 0.153 Uiso 1 1 calc R
C62 C -0.416(2) 0.2509(12) 0.1725(3) 0.133(5) Uani 1 1 d .
H62 H -0.4556 0.1944 0.159 0.159 Uiso 1 1 calc R
C63 C -0.145(2) 0.2888(11) 0.1465(3) 0.106(4) Uani 1 1 d .
C64 C 0.0089(18) 0.3528(12) 0.1455(2) 0.112(3) Uani 1 1 d .
H64 H 0.0819 0.3366 0.1311 0.134 Uiso 1 1 calc R
C65 C 0.0525(13) 0.4412(11) 0.1661(3) 0.095(3) Uani 1 1 d .
H65 H 0.1542 0.4858 0.1649 0.114 Uiso 1 1 calc R
C66 C -0.0466(12) 0.4656(9) 0.1881(2) 0.075(2) Uani 1 1 d .
C67 C -0.2044(13) 0.4031(9) 0.1898(2) 0.076(3) Uani 1 1 d .
C68 C -0.2512(15) 0.3131(11) 0.1690(3) 0.096(3) Uani 1 1 d .
C69 C 0.0096(14) 0.5587(10) 0.2081(2) 0.080(3) Uani 1 1 d .
C70 C -0.2537(15) 0.5221(11) 0.2340(3) 0.097(3) Uani 1 1 d .
C71 C -0.186(2) 0.2047(13) 0.1226(3) 0.148(5) Uani 1 1 d DU
C72 C -0.290(2) 0.2884(14) 0.1002(3) 0.156(6) Uani 1 1 d DU
C73 C -0.324(3) 0.2137(16) 0.0730(4) 0.229(9) Uani 1 1 d DU
C74 C -0.452(3) 0.2682(17) 0.0537(3) 0.236(10) Uani 1 1 d DU
C75 C -0.462(4) 0.231(2) 0.0248(4) 0.268(11) Uani 1 1 d DU
C76 C -0.622(3) 0.249(3) 0.0117(4) 0.279(14) Uani 1 1 d DU
N2 N -0.0978(11) 0.5851(7) 0.22979(18) 0.087(2) Uani 1 1 d .
O6 O -0.0231(7) 1.6141(7) 0.41747(12) 0.0843(17) Uani 1 1 d .
O7 O -0.0491(6) 0.9732(6) 0.32290(12) 0.0801(17) Uani 1 1 d .
O8 O 0.0947(9) 0.7470(7) 0.28957(16) 0.111(2) Uani 1 1 d .
O9 O -0.3384(10) 0.5475(9) 0.25368(19) 0.138(3) Uani 1 1 d .
O10 O 0.1427(10) 0.6179(7) 0.20760(14) 0.118(2) Uani 1 1 d .
F14 F -0.2726(13) 0.0888(7) 0.12959(15) 0.188(4) Uani 1 1 d DU
F15 F -0.0412(16) 0.1575(8) 0.10992(19) 0.199(4) Uani 1 1 d DU
F16 F -0.2140(11) 0.4015(8) 0.09370(15) 0.167(3) Uani 1 1 d DU
F17 F -0.4366(12) 0.3255(9) 0.11145(18) 0.164(3) Uani 1 1 d DU
F18 F -0.175(3) 0.1928(19) 0.0597(3) 0.350(11) Uani 1 1 d DU
F19 F -0.358(2) 0.0825(10) 0.0787(2) 0.302(9) Uani 1 1 d DU
F20 F -0.606(3) 0.243(3) 0.0653(4) 0.412(14) Uani 1 1 d DU
F21 F -0.455(2) 0.4039(12) 0.0547(2) 0.274(7) Uani 1 1 d DU
F22 F -0.344(3) 0.305(3) 0.0116(5) 0.423(14) Uani 1 1 d DU
F23 F -0.448(3) 0.0921(19) 0.0265(3) 0.463(16) Uani 1 1 d DU
F24 F -0.583(3) 0.2183(18) -0.0134(4) 0.368(10) Uani 1 1 d DU
F25 F -0.668(3) 0.382(2) 0.0115(3) 0.364(11) Uani 1 1 d DU
F26 F -0.754(3) 0.178(3) 0.0198(7) 0.53(2) Uani 1 1 d DU

loop_
_atom_site_aniso_label
_atom_site_aniso_U_11
_atom_site_aniso_U_22
_atom_site_aniso_U_33
_atom_site_aniso_U_23
_atom_site_aniso_U_13
_atom_site_aniso_U_12
N1 0.074(5) 0.077(5) 0.083(7) -0.015(5) -0.022(5) -0.013(4)
O1 0.072(3) 0.089(4) 0.071(4) -0.003(4) 0.017(3) -0.014(3)
O2 0.082(4) 0.093(4) 0.071(5) -0.009(4) 0.004(3) -0.024(3)
O3 0.089(4) 0.080(4) 0.101(5) -0.018(4) -0.035(4) -0.008(3)
O4 0.102(5) 0.153(6) 0.085(6) -0.042(5) -0.003(4) 0.009(4)
O5 0.078(4) 0.136(6) 0.109(6) -0.007(4) -0.008(4) -0.034(4)
C1 0.060(5) 0.096(7) 0.053(7) -0.011(6) 0.002(5) -0.012(4)
C2 0.054(5) 0.101(8) 0.073(8) -0.010(7) -0.011(5) 0.000(5)
C3 0.074(6) 0.099(7) 0.066(7) -0.008(7) 0.008(5) -0.024(5)
C4 0.072(5) 0.101(8) 0.068(8) 0.006(6) 0.003(5) -0.019(5)
C5 0.052(5) 0.083(7) 0.077(8) -0.002(6) 0.001(5) -0.012(5)
C6 0.064(5) 0.074(6) 0.068(8) -0.018(6) 0.014(5) -0.006(5)
C7 0.081(6) 0.091(7) 0.064(7) -0.014(6) 0.013(5) -0.012(5)
C8 0.081(6) 0.093(7) 0.059(7) 0.001(6) 0.004(5) -0.026(5)
C9 0.055(5) 0.090(7) 0.067(8) -0.009(6) 0.003(5) 0.006(5)
C10 0.053(5) 0.085(7) 0.065(8) 0.013(6) -0.002(5) -0.021(5)
C11 0.072(5) 0.087(6) 0.096(8) 0.015(6) 0.005(5) -0.011(5)
C12 0.099(7) 0.073(6) 0.096(8) -0.008(6) 0.002(6) -0.013(5)
C13 0.085(6) 0.079(6) 0.105(8) -0.031(6) 0.007(6) -0.013(5)
C14 0.093(7) 0.095(7) 0.131(10) -0.013(7) 0.003(7) -0.015(5)
C15 0.144(9) 0.134(9) 0.159(12) -0.051(9) -0.086(10) 0.023(8)
C16 0.208(14) 0.159(11) 0.151(13) -0.048(10) -0.068(11) 0.049(10)
C17 0.082(6) 0.112(8) 0.073(7) -0.010(7) -0.009(5) 0.003(6)
C18 0.075(5) 0.103(7) 0.069(6) -0.016(6) -0.017(5) 0.001(5)
C19 0.085(6) 0.079(6) 0.087(7) 0.003(6) -0.018(5) -0.015(5)
C20 0.093(6) 0.080(6) 0.086(7) -0.010(5) -0.033(6) -0.007(5)
C21 0.065(6) 0.075(6) 0.072(8) -0.007(6) -0.013(6) 0.003(5)
C22 0.080(6) 0.125(8) 0.076(7) -0.018(6) -0.013(6) -0.023(6)
C23 0.088(7) 0.139(9) 0.101(10) -0.018(8) 0.008(8) -0.025(7)
C24 0.084(7) 0.092(7) 0.097(9) -0.006(7) 0.002(6) -0.022(5)
C25 0.082(7) 0.065(6) 0.087(8) -0.006(6) -0.016(6) 0.006(5)
C26 0.072(6) 0.097(7) 0.079(7) -0.025(5) 0.004(6) -0.010(5)
C27 0.079(6) 0.093(7) 0.120(10) 0.003(7) 0.003(7) -0.017(6)
C28 0.077(7) 0.068(6) 0.072(7) -0.005(5) -0.015(6) 0.004(5)
C29 0.055(5) 0.064(5) 0.068(7) -0.007(5) -0.003(5) -0.003(5)
C30 0.069(6) 0.070(6) 0.078(8) -0.001(6) 0.000(6) -0.004(5)
C31 0.070(6) 0.082(6) 0.086(9) -0.008(6) -0.014(6) -0.013(6)
C32 0.078(7) 0.087(7) 0.074(8) -0.009(6) -0.018(7) 0.009(6)
C33 0.100(7) 0.085(7) 0.085(8) -0.016(6) 0.001(7) -0.022(6)
C34 0.092(7) 0.108(8) 0.079(8) -0.011(7) -0.005(7) -0.011(7)
C35 0.104(8) 0.188(12) 0.112(11) -0.025(10) 0.006(8) -0.041(9)
C36 0.212(14) 0.233(16) 0.202(16) -0.095(13) -0.175(14) 0.110(13)
C37 0.33(2) 0.37(3) 0.29(2) -0.04(2) -0.276(19) 0.02(2)
C38 0.35(3) 0.43(3) 0.41(3) 0.02(3) -0.25(3) -0.16(3)
F1 0.139(4) 0.089(4) 0.115(5) -0.006(3) -0.032(4) -0.033(3)
F2 0.119(4) 0.113(4) 0.121(5) -0.053(4) -0.017(4) 0.013(3)
F3 0.173(6) 0.191(7) 0.118(6) -0.053(5) -0.047(5) 0.078(5)
F4 0.139(5) 0.161(6) 0.166(7) 0.056(5) -0.037(5) -0.055(5)
F5 0.318(14) 0.250(10) 0.331(16) -0.202(11) -0.242(13) 0.155(10)
F6 0.272(11) 0.351(15) 0.211(11) 0.081(10) -0.101(10) -0.190(12)
F7 0.303(13) 0.233(10) 0.262(12) -0.028(9) -0.167(10) 0.105(10)
F8 0.37(2) 0.52(3) 0.34(2) 0.019(19) 0.226(19) -0.039(18)
F9 0.371(18) 0.361(18) 0.45(2) -0.177(17) -0.306(17) 0.048(15)
F10 0.49(3) 0.74(5) 0.62(4) -0.19(4) 0.38(3) -0.15(3)
C39 0.060(5) 0.085(6) 0.073(7) -0.011(6) 0.003(5) -0.001(4)
C40 0.075(6) 0.086(7) 0.062(7) -0.028(6) -0.001(5) -0.009(5)
C41 0.072(5) 0.090(7) 0.068(7) 0.003(6) -0.009(5) 0.009(5)
C42 0.071(5) 0.091(7) 0.071(7) 0.002(6) -0.003(5) 0.013(5)
C43 0.057(5) 0.083(7) 0.075(7) -0.001(6) -0.003(5) -0.002(4)
C44 0.057(5) 0.094(7) 0.079(8) -0.007(6) 0.014(5) -0.012(5)
C45 0.063(5) 0.092(7) 0.077(7) -0.013(6) -0.011(5) 0.003(5)
C46 0.065(5) 0.103(7) 0.070(7) -0.003(6) -0.010(5) 0.004(5)
C47 0.051(5) 0.086(6) 0.057(6) -0.013(5) 0.012(5) -0.007(5)
C48 0.061(5) 0.084(6) 0.055(6) -0.002(5) -0.002(5) -0.008(5)
C49 0.107(7) 0.081(6) 0.086(8) -0.002(6) 0.001(6) 0.010(6)
C50 0.109(7) 0.081(6) 0.075(8) -0.018(6) 0.000(6) -0.007(5)
C51 0.097(6) 0.106(7) 0.080(8) -0.029(7) 0.005(6) 0.000(6)
C52 0.114(7) 0.093(7) 0.093(9) 0.008(7) -0.003(7) -0.009(6)
C53 0.127(8) 0.119(8) 0.091(9) -0.020(7) 0.030(7) -0.029(7)
C54 0.153(10) 0.150(9) 0.080(9) -0.024(8) 0.033(7) -0.021(8)
C55 0.087(6) 0.089(6) 0.057(6) -0.018(5) -0.006(5) -0.004(6)
C56 0.079(6) 0.100(7) 0.084(8) -0.010(7) 0.014(6) 0.012(5)
C57 0.190(12) 0.102(8) 0.130(11) 0.001(8) -0.031(10) 0.036(8)
C58 0.114(7) 0.085(7) 0.116(9) 0.008(7) -0.011(7) 0.005(6)
C59 0.065(6) 0.095(7) 0.086(9) 0.007(6) 0.000(6) -0.019(6)
C60 0.089(8) 0.152(10) 0.110(10) 0.049(9) -0.010(7) -0.023(8)
C61 0.103(9) 0.134(11) 0.146(14) 0.044(11) -0.041(10) -0.059(8)
C62 0.163(13) 0.084(8) 0.151(14) 0.044(10) -0.080(10) -0.036(9)
C63 0.165(12) 0.069(7) 0.084(10) -0.010(7) -0.033(9) 0.002(8)
C64 0.158(11) 0.090(7) 0.088(9) -0.014(7) -0.002(8) -0.015(8)
C65 0.093(7) 0.109(8) 0.083(9) -0.001(7) 0.008(7) -0.021(6)
C66 0.079(6) 0.078(6) 0.068(8) -0.009(6) -0.012(6) -0.017(5)
C67 0.087(7) 0.066(6) 0.078(8) 0.002(6) -0.025(7) -0.020(5)
C68 0.101(8) 0.066(6) 0.120(11) 0.021(7) -0.028(8) -0.023(6)
C69 0.089(7) 0.096(7) 0.056(8) -0.009(6) 0.010(7) -0.014(6)
C70 0.102(9) 0.108(8) 0.081(10) -0.003(8) -0.007(8) -0.005(7)
C71 0.235(15) 0.080(9) 0.129(14) -0.030(9) -0.058(12) -0.001(10)
C72 0.263(17) 0.091(9) 0.114(12) -0.014(9) -0.078(13) -0.011(12)
C73 0.39(2) 0.121(12) 0.175(18) -0.086(12) -0.102(18) 0.052(15)
C74 0.44(3) 0.119(11) 0.145(14) -0.049(10) -0.187(17) 0.056(14)
C75 0.46(3) 0.206(18) 0.136(16) -0.063(15) -0.12(2) 0.01(2)
C76 0.46(4) 0.27(2) 0.097(14) -0.011(17) -0.15(2) 0.02(3)
N2 0.098(6) 0.080(5) 0.083(7) -0.017(5) -0.017(6) -0.022(5)
O6 0.079(4) 0.090(4) 0.084(5) -0.024(4) 0.006(3) -0.003(3)
O7 0.072(3) 0.084(4) 0.083(5) -0.015(4) -0.005(3) 0.006(3)
O8 0.147(6) 0.099(5) 0.089(6) -0.035(4) -0.001(5) -0.026(4)
O9 0.129(6) 0.189(8) 0.100(7) -0.031(6) 0.039(5) -0.014(5)
O10 0.112(5) 0.143(6) 0.105(6) -0.027(5) 0.002(4) -0.061(5)
F14 0.340(11) 0.080(4) 0.144(6) -0.005(4) -0.117(7) -0.030(5)
F15 0.325(12) 0.140(6) 0.130(8) -0.071(5) -0.048(8) 0.064(7)
F16 0.260(9) 0.109(5) 0.133(6) 0.006(4) -0.023(6) -0.015(5)
F17 0.197(7) 0.163(7) 0.131(7) 0.015(5) -0.048(6) -0.013(6)
F18 0.46(2) 0.38(2) 0.196(15) -0.144(13) -0.132(15) 0.166(19)
F19 0.62(2) 0.125(6) 0.171(9) 0.016(6) -0.214(13) -0.110(10)
F20 0.321(19) 0.63(4) 0.29(2) 0.04(2) -0.035(16) -0.03(2)
F21 0.49(2) 0.158(8) 0.169(9) -0.006(7) -0.153(12) -0.010(10)
F22 0.41(3) 0.53(3) 0.34(3) -0.02(2) 0.07(2) -0.07(2)
F23 0.82(4) 0.246(14) 0.315(18) -0.156(13) -0.37(2) 0.136(19)
F24 0.50(3) 0.342(19) 0.255(17) -0.027(15) -0.127(19) 0.012(18)
F25 0.56(3) 0.291(15) 0.228(14) -0.012(13) -0.213(16) 0.071(18)
F26 0.45(3) 0.55(4) 0.58(5) 0.09(3) -0.06(3) -0.22(3)

loop_
_atom_type_symbol
_atom_type_number_in_cell
C 152
H 128
F 52
N 4
O 20

loop_
_geom_angle_atom_site_label_1
_geom_angle_atom_site_label_2
_geom_angle_atom_site_label_3
_geom_angle
C31 N1 C32 125.0(8)
C31 N1 C20 118.7(8)
C32 N1 C20 116.3(9)
C6 O1 C11 118.2(7)
C2 O2 C17 117.0(8)
C19 O3 C18 113.1(6)
C2 C1 C9 120.5(9)
C2 C1 H1 119.8
C9 C1 H1 119.8
C1 C2 O2 127.5(9)
C1 C2 C3 119.2(9)
O2 C2 C3 113.4(10)
C4 C3 C2 121.0(10)
C4 C3 H3 119.5
C2 C3 H3 119.5
C3 C4 C10 123.1(9)
C3 C4 H4 118.5
C10 C4 H4 118.5
C6 C5 C10 121.1(9)
C6 C5 H5 119.4
C10 C5 H5 119.4
C5 C6 O1 126.4(9)
C5 C6 C7 120.4(8)
O1 C6 C7 113.1(9)
C8 C7 C6 120.3(9)
C8 C7 H7 119.8
C6 C7 H7 119.8
C7 C8 C9 120.7(9)
C7 C8 H8 119.6
C9 C8 H8 119.6
C8 C9 C10 118.6(9)
C8 C9 C1 121.8(9)
C10 C9 C1 119.5(10)
C5 C10 C4 124.6(9)
C5 C10 C9 118.7(10)
C4 C10 C9 116.7(9)
O1 C11 C12 107.8(7)
O1 C11 H11A 110.1
C12 C11 H11A 110.1
O1 C11 H11B 110.1
C12 C11 H11B 110.1
H11A C11 H11B 108.5
C11 C12 C13 116.0(7)
C11 C12 H12A 108.3
C13 C12 H12A 108.3
C11 C12 H12B 108.3
C13 C12 H12B 108.3
H12A C12 H12B 107.4
C14 C13 C12 116.2(8)
C14 C13 H13A 108.2
C12 C13 H13A 108.2
C14 C13 H13B 108.2
C12 C13 H13B 108.2
H13A C13 H13B 107.4
C13 C14 C15 116.0(9)
C13 C14 H14A 108.3
C15 C14 H14A 108.3
C13 C14 H14B 108.3
C15 C14 H14B 108.3
H14A C14 H14B 107.4
C16 C15 C14 119.9(10)
C16 C15 H15A 107.3
C14 C15 H15A 107.3
C16 C15 H15B 107.3
C14 C15 H15B 107.3
H15A C15 H15B 106.9
C15 C16 H16A 109.5
C15 C16 H16B 109.5
H16A C16 H16B 109.5
C15 C16 H16C 109.5
H16A C16 H16C 109.5
H16B C16 H16C 109.5
O2 C17 C18 110.7(8)
O2 C17 H17A 109.5
C18 C17 H17A 109.5
O2 C17 H17B 109.5
C18 C17 H17B 109.5
H17A C17 H17B 108.1
O3 C18 C17 108.3(7)
O3 C18 H18A 110
C17 C18 H18A 110
O3 C18 H18B 110
C17 C18 H18B 110
H18A C18 H18B 108.4
O3 C19 C20 106.5(7)
O3 C19 H19A 110.4
C20 C19 H19A 110.4
O3 C19 H19B 110.4
C20 C19 H19B 110.4
H19A C19 H19B 108.6
N1 C20 C19 114.6(7)
N1 C20 H20A 108.6
C19 C20 H20A 108.6
N1 C20 H20B 108.6
C19 C20 H20B 108.6
H20A C20 H20B 107.6
C29 C21 C22 121.5(9)
C29 C21 C32 122.1(9)
C22 C21 C32 116.4(11)
C23 C22 C21 116.7(10)
C23 C22 H22 121.6
C21 C22 H22 121.6
C24 C23 C22 123.6(10)
C24 C23 H23 118.2
C22 C23 H23 118.2
C23 C24 C30 121.1(10)
C23 C24 H24 119.5
C30 C24 H24 119.5
C26 C25 C30 121.7(8)
C26 C25 C33 116.2(10)
C30 C25 C33 122.1(9)
C25 C26 C27 120.5(10)
C25 C26 H26 119.8
C27 C26 H26 119.8
C28 C27 C26 120.4(9)
C28 C27 H27 119.8
C26 C27 H27 119.8
C27 C28 C29 119.8(9)
C27 C28 C31 117.9(10)
C29 C28 C31 122.4(11)
C21 C29 C28 119.1(9)
C21 C29 C30 120.1(8)
C28 C29 C30 120.8(10)
C24 C30 C25 126.4(10)
C24 C30 C29 116.8(10)
C25 C30 C29 116.8(8)
O5 C31 N1 121.2(9)
O5 C31 C28 123.5(12)
N1 C31 C28 115.3(10)
O4 C32 N1 119.3(9)
O4 C32 C21 124.7(10)
N1 C32 C21 115.9(10)
F2 C33 F1 105.3(8)
F2 C33 C34 109.1(8)
F1 C33 C34 107.0(8)
F2 C33 C25 109.3(8)
F1 C33 C25 111.5(8)
C34 C33 C25 114.1(8)
F3 C34 F4 104.6(9)
F3 C34 C35 108.6(9)
F4 C34 C35 105.0(9)
F3 C34 C33 111.1(8)
F4 C34 C33 105.9(8)
C35 C34 C33 120.3(9)
F5 C35 F6 102.7(13)
F5 C35 C34 111.4(9)
F6 C35 C34 102.5(9)
F5 C35 C36 109.7(11)
F6 C35 C36 105.0(11)
C34 C35 C36 123.1(12)
F7 C36 F8 107.1(18)
F7 C36 C35 110.3(11)
F8 C36 C35 105.9(14)
F7 C36 C37 112.4(14)
F8 C36 C37 101.1(14)
C35 C36 C37 118.8(14)
F9 C37 F10 114(2)
F9 C37 C38 103.2(17)
F10 C37 C38 106(2)
F9 C37 C36 110.6(14)
F10 C37 C36 105(2)
C38 C37 C36 117.4(16)
F11 C38 F13 111.7(9)
F11 C38 F12 110.8(9)
F13 C38 F12 111.4(9)
F11 C38 C37 102.3(17)
F13 C38 C37 122(3)
F12 C38 C37 97.2(17)
C40 C39 C47 120.2(8)
C40 C39 H39 119.9
C47 C39 H39 119.9
O7 C40 C39 125.5(9)
O7 C40 C41 115.4(8)
C39 C40 C41 119.1(8)
C42 C41 C40 121.5(8)
C42 C41 H41 119.3
C40 C41 H41 119.3
C41 C42 C48 121.5(8)
C41 C42 H42 119.2
C48 C42 H42 119.2
C44 C43 C48 121.0(8)
C44 C43 H43 119.5
C48 C43 H43 119.5
C43 C44 O6 125.4(9)
C43 C44 C45 119.6(9)
O6 C44 C45 114.9(9)
C46 C45 C44 119.9(9)
C46 C45 H45 120.1
C44 C45 H45 120.1
C45 C46 C47 122.4(8)
C45 C46 H46 118.8
C47 C46 H46 118.8
C48 C47 C39 120.9(8)
C48 C47 C46 116.8(8)
C39 C47 C46 122.2(9)
C47 C48 C43 120.2(8)
C47 C48 C42 116.8(8)
C43 C48 C42 123.0(9)
O6 C49 C50 108.6(8)
O6 C49 H49A 110
C50 C49 H49A 110
O6 C49 H49B 110
C50 C49 H49B 110
H49A C49 H49B 108.4
C49 C50 C51 114.0(8)
C49 C50 H50A 108.8
C51 C50 H50A 108.8
C49 C50 H50B 108.8
C51 C50 H50B 108.8
H50A C50 H50B 107.7
C52 C51 C50 115.7(8)
C52 C51 H51A 108.4
C50 C51 H51A 108.4
C52 C51 H51B 108.4
C50 C51 H51B 108.4
H51A C51 H51B 107.4
C51 C52 C53 117.0(9)
C51 C52 H52A 108
C53 C52 H52A 108
C51 C52 H52B 108
C53 C52 H52B 108
H52A C52 H52B 107.3
C54 C53 C52 119.6(9)
C54 C53 H53A 107.4
C52 C53 H53A 107.4
C54 C53 H53B 107.4
C52 C53 H53B 107.4
H53A C53 H53B 107
C53 C54 H54A 109.5
C53 C54 H54B 109.5
H54A C54 H54B 109.5
C53 C54 H54C 109.5
H54A C54 H54C 109.5
H54B C54 H54C 109.5
O7 C55 C56 110.4(7)
O7 C55 H55A 109.6
C56 C55 H55A 109.6
O7 C55 H55B 109.6
C56 C55 H55B 109.6
H55A C55 H55B 108.1
O8 C56 C55 110.3(8)
O8 C56 H56A 109.6
C55 C56 H56A 109.6
O8 C56 H56B 109.6
C55 C56 H56B 109.6
H56A C56 H56B 108.1
C58 C57 O8 105.5(8)
C58 C57 H57A 110.6
O8 C57 H57A 110.6
C58 C57 H57B 110.6
O8 C57 H57B 110.6
H57A C57 H57B 108.8
C57 C58 N2 112.7(8)
C57 C58 H58A 109.1
N2 C58 H58A 109.1
C57 C58 H58B 109.1
N2 C58 H58B 109.1
H58A C58 H58B 107.8
C60 C59 C67 116.7(11)
C60 C59 C70 121.7(12)
C67 C59 C70 121.6(9)
C59 C60 C61 122.9(12)
C59 C60 H60 118.6
C61 C60 H60 118.6
C62 C61 C60 119.8(13)
C62 C61 H61 120.1
C60 C61 H61 120.1
C61 C62 C68 122.6(14)
C61 C62 H62 118.7
C68 C62 H62 118.7
C64 C63 C68 118.9(10)
C64 C63 C71 115.6(15)
C68 C63 C71 125.4(15)
C65 C64 C63 119.4(11)
C65 C64 H64 120.3
C63 C64 H64 120.3
C66 C65 C64 123.0(10)
C66 C65 H65 118.5
C64 C65 H65 118.5
C65 C66 C67 119.3(9)
C65 C66 C69 118.6(10)
C67 C66 C69 122.0(11)
C68 C67 C66 118.5(11)
C68 C67 C59 122.8(10)
C66 C67 C59 118.6(10)
C67 C68 C63 120.8(10)
C67 C68 C62 115.1(13)
C63 C68 C62 124.1(14)
O10 C69 N2 117.8(9)
O10 C69 C66 125.3(10)
N2 C69 C66 117.0(10)
O9 C70 N2 121.4(11)
O9 C70 C59 123.0(12)
N2 C70 C59 115.5(11)
F14 C71 F15 106.8(11)
F14 C71 C63 112.2(13)
F15 C71 C63 110.4(13)
F14 C71 C72 107.7(11)
F15 C71 C72 105.3(14)
C63 C71 C72 114.0(10)
F16 C72 F17 108.2(12)
F16 C72 C73 105.9(14)
F17 C72 C73 109.0(15)
F16 C72 C71 109.3(12)
F17 C72 C71 106.3(14)
C73 C72 C71 117.9(12)
F19 C73 F18 99.7(16)
F19 C73 C74 107.1(17)
F18 C73 C74 109(2)
F19 C73 C72 108.2(16)
F18 C73 C72 108.9(19)
C74 C73 C72 121.7(14)
F21 C74 F20 99.9(19)
F21 C74 C73 107.5(14)
F20 C74 C73 106(2)
F21 C74 C75 107.5(17)
F20 C74 C75 108(2)
C73 C74 C75 125(2)
F23 C75 F22 121(3)
F23 C75 C76 100(2)
F22 C75 C76 111(2)
F23 C75 C74 101.6(17)
F22 C75 C74 107(2)
C76 C75 C74 117(2)
F25 C76 F24 106.8(18)
F25 C76 F26 108(2)
F24 C76 F26 110(2)
F25 C76 C75 109(2)
F24 C76 C75 101(2)
F26 C76 C75 121(2)
C69 N2 C70 125.1(9)
C69 N2 C58 119.3(8)
C70 N2 C58 115.6(10)
C44 O6 C49 119.8(7)
C40 O7 C55 118.8(7)
C56 O8 C57 113.3(8)

loop_
_geom_bond_atom_site_label_1
_geom_bond_atom_site_label_2
_geom_bond_distance
N1 C31 1.391(11)
N1 C32 1.424(11)
N1 C20 1.455(10)
O1 C6 1.388(9)
O1 C11 1.442(9)
O2 C2 1.361(10)
O2 C17 1.390(10)
O3 C19 1.378(9)
O3 C18 1.444(9)
O4 C32 1.214(10)
O5 C31 1.204(10)
C1 C2 1.350(11)
C1 C9 1.446(11)
C1 H1 0.93
C2 C3 1.434(12)
C3 C4 1.323(11)
C3 H3 0.93
C4 C10 1.416(12)
C4 H4 0.93
C5 C6 1.360(11)
C5 C10 1.385(11)
C5 H5 0.93
C6 C7 1.403(11)
C7 C8 1.339(11)
C7 H7 0.93
C8 C9 1.418(11)
C8 H8 0.93
C9 C10 1.425(11)
C11 C12 1.467(11)
C11 H11A 0.97
C11 H11B 0.97
C12 C13 1.520(12)
C12 H12A 0.97
C12 H12B 0.97
C13 C14 1.456(12)
C13 H13A 0.97
C13 H13B 0.97
C14 C15 1.523(14)
C14 H14A 0.97
C14 H14B 0.97
C15 C16 1.458(15)
C15 H15A 0.97
C15 H15B 0.97
C16 H16A 0.96
C16 H16B 0.96
C16 H16C 0.96
C17 C18 1.487(11)
C17 H17A 0.97
C17 H17B 0.97
C18 H18A 0.97
C18 H18B 0.97
C19 C20 1.497(10)
C19 H19A 0.97
C19 H19B 0.97
C20 H20A 0.97
C20 H20B 0.97
C21 C29 1.383(11)
C21 C22 1.398(12)
C21 C32 1.472(12)
C22 C23 1.389(13)
C22 H22 0.93
C23 C24 1.348(12)
C23 H23 0.93
C24 C30 1.396(12)
C24 H24 0.93
C25 C26 1.357(12)
C25 C30 1.425(12)
C25 C33 1.530(12)
C26 C27 1.418(13)
C26 H26 0.93
C27 C28 1.381(12)
C27 H27 0.93
C28 C29 1.402(12)
C28 C31 1.484(12)
C29 C30 1.444(12)
C33 F2 1.328(10)
C33 F1 1.369(10)
C33 C34 1.530(10)
C34 F3 1.306(10)
C34 F4 1.337(10)
C34 C35 1.487(10)
C35 F5 1.261(12)
C35 F6 1.379(12)
C35 C36 1.493(13)
C36 F7 1.245(13)
C36 F8 1.367(16)
C36 C37 1.516(15)
C37 F9 1.363(17)
C37 F10 1.365(19)
C37 C38 1.485(15)
C38 F11 1.338(5)
C38 F13 1.341(6)
C38 F12 1.342(5)
C39 C40 1.369(11)
C39 C47 1.410(11)
C39 H39 0.93
C40 O7 1.363(9)
C40 C41 1.403(11)
C41 C42 1.341(11)
C41 H41 0.93
C42 C48 1.425(11)
C42 H42 0.93
C43 C44 1.371(12)
C43 C48 1.404(11)
C43 H43 0.93
C44 O6 1.375(10)
C44 C45 1.400(11)
C45 C46 1.356(11)
C45 H45 0.93
C46 C47 1.425(11)
C46 H46 0.93
C47 C48 1.403(11)
C49 O6 1.411(9)
C49 C50 1.471(11)
C49 H49A 0.97
C49 H49B 0.97
C50 C51 1.514(12)
C50 H50A 0.97
C50 H50B 0.97
C51 C52 1.482(12)
C51 H51A 0.97
C51 H51B 0.97
C52 C53 1.493(13)
C52 H52A 0.97
C52 H52B 0.97
C53 C54 1.467(13)
C53 H53A 0.97
C53 H53B 0.97
C54 H54A 0.96
C54 H54B 0.96
C54 H54C 0.96
C55 O7 1.403(9)
C55 C56 1.496(11)
C55 H55A 0.97
C55 H55B 0.97
C56 O8 1.395(10)
C56 H56A 0.97
C56 H56B 0.97
C57 C58 1.461(13)
C57 O8 1.469(12)
C57 H57A 0.97
C57 H57B 0.97
C58 N2 1.501(11)
C58 H58A 0.97
C58 H58B 0.97
C59 C60 1.389(13)
C59 C67 1.413(12)
C59 C70 1.454(14)
C60 C61 1.390(16)
C60 H60 0.93
C61 C62 1.318(17)
C61 H61 0.93
C62 C68 1.468(17)
C62 H62 0.93
C63 C64 1.387(15)
C63 C68 1.417(15)
C63 C71 1.483(16)
C64 C65 1.387(14)
C64 H64 0.93
C65 C66 1.359(12)
C65 H65 0.93
C66 C67 1.413(12)
C66 C69 1.424(12)
C67 C68 1.408(14)
C69 O10 1.219(10)
C69 N2 1.391(11)
C70 O9 1.207(11)
C70 N2 1.413(13)
C71 F14 1.362(12)
C71 F15 1.377(13)
C71 C72 1.561(19)
C72 F16 1.292(13)
C72 F17 1.329(14)
C72 C73 1.56(2)
C73 F19 1.314(15)
C73 F18 1.369(17)
C73 C74 1.46(2)
C74 F21 1.294(13)
C74 F20 1.380(18)
C74 C75 1.48(3)
C75 F23 1.321(16)
C75 F22 1.359(18)
C75 C76 1.43(3)
C76 F25 1.300(17)
C76 F24 1.313(16)
C76 F26 1.327(19)

loop_
_cod_related_entry_id
_cod_related_entry_database
_cod_related_entry_code
1 ChemSpider 30652993
